data_4345354
loop_
_publ_author_name
'Marinho, Maria Vanda'
'Reis, Daniella O.'
'Oliveira, Willian X. C.'
'Marques, Lippy F.'
'Stumpf, Humberto O.'
'D\'eniz, Mariadel'
'Pas\'an, Jorge'
'Ruiz-P\'erez, Catalina'
'Cano, Joan'
'Lloret, Francesc'
'Julve, Miguel'

_publ_section_title
;
 Photoluminescent and Slow Magnetic Relaxation Studies on
 Lanthanide(III)-2,5-pyrazinedicarboxylate Frameworks.
;
_journal_issue 4
_journal_name_full 'Inorganic chemistry'
_journal_page_first 2108
_journal_page_last 2123
_journal_paper_doi 10.1021/acs.inorgchem.6b02774
_journal_volume 56
_journal_year 2017
_chemical_formula_sum 'C9 H13 N3 Nd O11'
_chemical_formula_weight 483.38
_chemical_name_systematic
;
 ?
;
_space_group_crystal_system triclinic
_space_group_IT_number 2
_space_group_name_Hall '-P 1'
_space_group_name_H-M_alt 'P -1'
_symmetry_space_group_name_Hall '-P 1'
_symmetry_space_group_name_H-M 'P -1'
_atom_sites_solution_hydrogens geom
_audit_creation_method SHELXL-2013
_cell_angle_alpha 72.133(3)
_cell_angle_beta 89.023(3)
_cell_angle_gamma 89.009(3)
_cell_formula_units_Z 2
_cell_length_a 6.0736(2)
_cell_length_b 10.4912(3)
_cell_length_c 13.5790(4)
_cell_measurement_reflns_used 12878
_cell_measurement_temperature 293(2)
_cell_measurement_theta_max 73.419
_cell_measurement_theta_min 3.420
_cell_volume 823.33(5)
_computing_cell_refinement
;
CrysAlisPro, Agilent Technologies,
Version 1.171.37.31f (release 05-03-2014 CrysAlis171 .NET)
(compiled Mar  5 2014,18:34:03)
;
_computing_data_collection
;
CrysAlisPro, Agilent Technologies,
Version 1.171.37.31f (release 05-03-2014 CrysAlis171 .NET)
(compiled Mar  5 2014,18:34:03)
;
_computing_data_reduction
;
CrysAlisPro, Agilent Technologies,
Version 1.171.37.31f (release 05-03-2014 CrysAlis171 .NET)
(compiled Mar  5 2014,18:34:03)
;
_computing_structure_refinement 'SHELXL-2013 (Sheldrick, 2013)'
_computing_structure_solution 'SHELXS-97 (Sheldrick, 1997)'
_diffrn_ambient_temperature 293(2)
_diffrn_detector 'CCD plate'
_diffrn_detector_area_resol_mean 10.5953
_diffrn_detector_type Atlas
_diffrn_measured_fraction_theta_full 0.998
_diffrn_measured_fraction_theta_max 0.981
_diffrn_measurement_device_type 'SuperNova, Dual, Cu at zero, Atlas'
_diffrn_measurement_method 'w scans'
_diffrn_radiation_monochromator mirror
_diffrn_radiation_type CuK\a
_diffrn_radiation_wavelength 1.5418
_diffrn_reflns_av_R_equivalents 0.0302
_diffrn_reflns_av_unetI/netI 0.0207
_diffrn_reflns_Laue_measured_fraction_full 0.998
_diffrn_reflns_Laue_measured_fraction_max 0.981
_diffrn_reflns_limit_h_max 7
_diffrn_reflns_limit_h_min -7
_diffrn_reflns_limit_k_max 12
_diffrn_reflns_limit_k_min -13
_diffrn_reflns_limit_l_max 16
_diffrn_reflns_limit_l_min -16
_diffrn_reflns_number 12878
_diffrn_reflns_point_group_measured_fraction_full 0.998
_diffrn_reflns_point_group_measured_fraction_max 0.981
_diffrn_reflns_theta_full 67.680
_diffrn_reflns_theta_max 73.419
_diffrn_reflns_theta_min 3.420
_diffrn_source 'sealed X-ray tube'
_exptl_absorpt_coefficient_mu 24.650
_exptl_absorpt_correction_T_max 1.014
_exptl_absorpt_correction_T_min 0.110
_exptl_absorpt_correction_type gaussian
_exptl_absorpt_process_details
;
CrysAlisPro, Agilent Technologies,
Version 1.171.35.21 (release 20-01-2012 CrysAlis171 .NET)
(compiled Jan 23 2012,18:06:46)
Numerical absorption correction based on gaussian integration over
            a multifaceted crystal model
;
_exptl_crystal_colour yellow
_exptl_crystal_density_diffrn 1.950
_exptl_crystal_description needle
_exptl_crystal_F_000 452
_exptl_crystal_size_max 0.710
_exptl_crystal_size_mid 0.070
_exptl_crystal_size_min 0.040
_refine_diff_density_max 1.327
_refine_diff_density_min -1.287
_refine_diff_density_rms 0.147
_refine_ls_extinction_method none
_refine_ls_goodness_of_fit_ref 1.109
_refine_ls_hydrogen_treatment constr
_refine_ls_matrix_type full
_refine_ls_number_parameters 226
_refine_ls_number_reflns 3260
_refine_ls_number_restraints 0
_refine_ls_restrained_S_all 1.109
_refine_ls_R_factor_all 0.0286
_refine_ls_R_factor_gt 0.0283
_refine_ls_shift/su_max 0.002
_refine_ls_shift/su_mean 0.000
_refine_ls_structure_factor_coef Fsqd
_refine_ls_weighting_details 'w=1/[\s^2^(Fo^2^)+(0.0463P)^2^+2.2526P] where P=(Fo^2^+2Fc^2^)/3'
_refine_ls_weighting_scheme calc
_refine_ls_wR_factor_gt 0.0790
_refine_ls_wR_factor_ref 0.0792
_reflns_Friedel_coverage 0.000
_reflns_number_gt 3224
_reflns_number_total 3260
_reflns_threshold_expression 'I > 2\s(I)'
_cod_data_source_file ic6b02774_si_005.cif
_cod_data_source_block compound_3
_cod_database_code 4345354
_shelx_space_group_comment
;
The symmetry employed for this shelxl refinement is uniquely defined
by the following loop, which should always be used as a source of
symmetry information in preference to the above space-group names.
They are only intended as comments.
;
_shelx_estimated_absorpt_t_min 0.020
_shelx_estimated_absorpt_t_max 0.439
_shelxl_version_number 2013-4

loop_
_space_group_symop_operation_xyz
'x, y, z'
'-x, -y, -z'

loop_
_atom_site_label
_atom_site_type_symbol
_atom_site_fract_x
_atom_site_fract_y
_atom_site_fract_z
_atom_site_U_iso_or_equiv
_atom_site_adp_type
_atom_site_occupancy
_atom_site_site_symmetry_order
_atom_site_calc_flag
_atom_site_refinement_flags_posn
_atom_site_refinement_flags_adp
_atom_site_refinement_flags_occupancy
Nd1 Nd 0.25094(3) 0.66019(2) 0.70838(2) 0.01700(9) Uani 1 1 d . . .
N1 N 0.0784(6) 0.8864(4) 0.5754(3) 0.0259(8) Uani 1 1 d . . .
N2 N 0.4337(6) 0.5568(4) 0.8979(3) 0.0256(8) Uani 1 1 d . . .
N3 N 0.0902(6) 0.5726(4) 0.5591(3) 0.0219(7) Uani 1 1 d . . .
O1 O 0.4541(5) 0.7703(3) 0.5470(2) 0.0306(7) Uani 1 1 d . . .
O3 O 0.0636(6) 0.6995(4) 0.8553(2) 0.0346(8) Uani 1 1 d . . .
O5 O -0.1518(5) 0.6413(3) 0.6993(2) 0.0250(6) Uani 1 1 d . . .
O2 O 0.5039(6) 0.9123(4) 0.3897(3) 0.0407(9) Uani 1 1 d . . .
O4 O -0.0012(7) 0.6805(4) 1.0201(3) 0.0468(10) Uani 1 1 d . . .
O6 O -0.4402(5) 0.5242(3) 0.6758(2) 0.0246(6) Uani 1 1 d . . .
O1W O 0.1557(6) 0.4185(3) 0.7820(3) 0.0329(7) Uani 1 1 d . . .
O2W O 0.4394(7) 0.8440(4) 0.7466(3) 0.0398(8) Uani 1 1 d . . .
O3W O 0.6223(12) 0.8392(7) 0.9300(6) 0.097(2) Uani 1 1 d . . .
O4W O 0.185(3) 0.2244(9) 0.6916(12) 0.265(10) Uani 1 1 d . . .
O5W O 0.013(4) 0.0130(19) 0.8367(18) 0.160(9) Uani 0.5 1 d . . P
O6W O -0.364(5) 0.156(4) 0.877(4) 0.33(3) Uani 0.5 1 d . . P
C1 C 0.3997(7) 0.8690(4) 0.4723(3) 0.0250(9) Uani 1 1 d . . .
C2 C 0.1871(7) 0.9393(4) 0.4862(3) 0.0256(9) Uani 1 1 d . . .
C3 C -0.1084(8) 0.9472(5) 0.5893(4) 0.0292(10) Uani 1 1 d . . .
H3 H -0.1881 0.9133 0.6506 0.035 Uiso 1 1 calc R U .
C4 C 0.1098(8) 0.6580(5) 0.9498(3) 0.0272(9) Uani 1 1 d . . .
C5 C 0.3167(7) 0.5742(4) 0.9770(3) 0.0242(8) Uani 1 1 d . . .
C6 C 0.6170(8) 0.4818(5) 0.9213(3) 0.0274(9) Uani 1 1 d . . .
H6 H 0.7019 0.4668 0.8682 0.033 Uiso 1 1 calc R U .
C7 C -0.2460(6) 0.5681(4) 0.6571(3) 0.0191(8) Uani 1 1 d . . .
C8 C -0.1159(7) 0.5290(4) 0.5744(3) 0.0203(8) Uani 1 1 d . . .
C9 C -0.2065(7) 0.4561(5) 0.5156(3) 0.0239(8) Uani 1 1 d . . .
H9 H -0.3508 0.4269 0.5286 0.029 Uiso 1 1 calc R U .

loop_
_atom_site_aniso_label
_atom_site_aniso_U_11
_atom_site_aniso_U_22
_atom_site_aniso_U_33
_atom_site_aniso_U_23
_atom_site_aniso_U_13
_atom_site_aniso_U_12
Nd1 0.01521(13) 0.02221(13) 0.01184(12) -0.00287(8) 0.00148(8) 0.00209(8)
N1 0.026(2) 0.0268(18) 0.0221(18) -0.0029(14) 0.0031(15) 0.0000(15)
N2 0.030(2) 0.0296(18) 0.0154(16) -0.0038(14) 0.0025(14) -0.0015(15)
N3 0.0145(17) 0.0336(18) 0.0181(16) -0.0090(14) 0.0014(13) 0.0022(14)
O1 0.0260(17) 0.0338(17) 0.0241(15) 0.0022(13) 0.0035(12) 0.0032(13)
O3 0.0314(18) 0.053(2) 0.0196(15) -0.0117(14) 0.0000(13) 0.0110(15)
O5 0.0180(15) 0.0355(16) 0.0246(15) -0.0142(13) 0.0033(12) 0.0011(12)
O2 0.040(2) 0.0392(19) 0.0315(18) 0.0041(15) 0.0163(15) 0.0089(16)
O4 0.049(2) 0.064(3) 0.0223(17) -0.0084(16) 0.0085(16) 0.020(2)
O6 0.0195(15) 0.0298(15) 0.0239(15) -0.0081(12) 0.0061(12) 0.0015(12)
O1W 0.041(2) 0.0292(16) 0.0261(16) -0.0046(13) 0.0097(14) -0.0057(14)
O2W 0.053(2) 0.0331(18) 0.0305(18) -0.0046(14) -0.0008(16) -0.0103(16)
O3W 0.108(5) 0.087(4) 0.110(5) -0.049(4) -0.058(4) 0.038(4)
O4W 0.370(19) 0.097(6) 0.362(19) -0.133(9) 0.293(17) -0.085(9)
O5W 0.155(17) 0.104(13) 0.19(2) 0.001(13) 0.081(15) -0.035(12)
O6W 0.19(3) 0.32(4) 0.63(8) -0.39(5) 0.08(4) -0.07(3)
C1 0.023(2) 0.026(2) 0.024(2) -0.0047(17) 0.0016(17) 0.0001(17)
C2 0.025(2) 0.028(2) 0.022(2) -0.0053(17) 0.0022(17) 0.0005(17)
C3 0.027(2) 0.031(2) 0.023(2) 0.0003(18) 0.0063(17) 0.0032(18)
C4 0.028(2) 0.033(2) 0.020(2) -0.0066(17) 0.0051(17) -0.0013(18)
C5 0.026(2) 0.027(2) 0.0184(19) -0.0055(16) 0.0024(16) -0.0045(17)
C6 0.030(2) 0.035(2) 0.0146(19) -0.0046(17) 0.0033(16) 0.0035(19)
C7 0.0139(19) 0.0256(19) 0.0149(17) -0.0024(15) 0.0027(14) 0.0046(15)
C8 0.017(2) 0.029(2) 0.0143(17) -0.0056(15) 0.0011(15) 0.0037(16)
C9 0.017(2) 0.036(2) 0.0195(19) -0.0093(17) 0.0035(16) 0.0006(17)

loop_
_atom_type_symbol
_atom_type_description
_atom_type_scat_dispersion_real
_atom_type_scat_dispersion_imag
_atom_type_scat_source
C C 0.0181 0.0091 'International Tables Vol C Tables 4.2.6.8 and 6.1.1.4'
H H 0.0000 0.0000 'International Tables Vol C Tables 4.2.6.8 and 6.1.1.4'
N N 0.0311 0.0180 'International Tables Vol C Tables 4.2.6.8 and 6.1.1.4'
Nd Nd -3.1807 10.9079 'International Tables Vol C Tables 4.2.6.8 and 6.1.1.4'
O O 0.0492 0.0322 'International Tables Vol C Tables 4.2.6.8 and 6.1.1.4'

loop_
_geom_angle_atom_site_label_1
_geom_angle_atom_site_label_2
_geom_angle_atom_site_label_3
_geom_angle
_geom_angle_site_symmetry_1
_geom_angle_site_symmetry_3
O3 Nd1 O2W 72.62(13) . .
O3 Nd1 O6 138.14(11) . 1_655
O2W Nd1 O6 102.28(12) . 1_655
O3 Nd1 O1 143.64(12) . .
O2W Nd1 O1 76.36(12) . .
O6 Nd1 O1 66.94(10) 1_655 .
O3 Nd1 O5 68.11(11) . .
O2W Nd1 O5 124.93(12) . .
O6 Nd1 O5 132.71(10) 1_655 .
O1 Nd1 O5 118.01(10) . .
O3 Nd1 O1W 88.23(12) . .
O2W Nd1 O1W 143.18(12) . .
O6 Nd1 O1W 71.29(11) 1_655 .
O1 Nd1 O1W 128.12(11) . .
O5 Nd1 O1W 72.05(11) . .
O3 Nd1 N3 129.47(11) . .
O2W Nd1 N3 145.26(11) . .
O6 Nd1 N3 78.36(10) 1_655 .
O1 Nd1 N3 72.04(11) . .
O5 Nd1 N3 61.87(10) . .
O1W Nd1 N3 70.58(11) . .
O3 Nd1 N1 92.29(11) . .
O2W Nd1 N1 75.01(12) . .
O6 Nd1 N1 127.35(11) 1_655 .
O1 Nd1 N1 61.32(11) . .
O5 Nd1 N1 69.71(11) . .
O1W Nd1 N1 138.41(12) . .
N3 Nd1 N1 77.41(11) . .
O3 Nd1 N2 61.83(11) . .
O2W Nd1 N2 73.07(12) . .
O6 Nd1 N2 76.77(11) 1_655 .
O1 Nd1 N2 125.37(11) . .
O5 Nd1 N2 116.62(11) . .
O1W Nd1 N2 70.17(11) . .
N3 Nd1 N2 138.47(11) . .
N1 Nd1 N2 143.64(11) . .
C3 N1 C2 117.0(4) . .
C3 N1 Nd1 126.0(3) . .
C2 N1 Nd1 117.0(3) . .
C5 N2 C6 116.9(4) . .
C5 N2 Nd1 115.7(3) . .
C6 N2 Nd1 127.2(3) . .
C8 N3 C9 117.2(4) . 2_566
C8 N3 Nd1 115.2(3) . .
C9 N3 Nd1 126.2(3) 2_566 .
C1 O1 Nd1 129.6(3) . .
C4 O3 Nd1 129.9(3) . .
C7 O5 Nd1 124.8(2) . .
C7 O6 Nd1 122.9(3) . 1_455
O2 C1 O1 125.7(4) . .
O2 C1 C2 118.5(4) . .
O1 C1 C2 115.8(4) . .
N1 C2 C3 121.6(4) . 2_576
N1 C2 C1 116.1(4) . .
C3 C2 C1 122.3(4) 2_576 .
N1 C3 C2 121.4(4) . 2_576
O4 C4 O3 125.1(5) . .
O4 C4 C5 119.0(4) . .
O3 C4 C5 115.9(4) . .
N2 C5 C6 121.7(4) . 2_667
N2 C5 C4 116.4(4) . .
C6 C5 C4 121.9(4) 2_667 .
N2 C6 C5 121.5(4) . 2_667
O5 C7 O6 126.3(4) . .
O5 C7 C8 116.5(4) . .
O6 C7 C8 117.2(4) . .
N3 C8 C9 121.7(4) . .
N3 C8 C7 115.7(4) . .
C9 C8 C7 122.6(4) . .
N3 C9 C8 121.1(4) 2_566 .

loop_
_geom_bond_atom_site_label_1
_geom_bond_atom_site_label_2
_geom_bond_distance
_geom_bond_site_symmetry_2
Nd1 O3 2.420(3) .
Nd1 O2W 2.451(4) .
Nd1 O6 2.452(3) 1_655
Nd1 O1 2.462(3) .
Nd1 O5 2.466(3) .
Nd1 O1W 2.498(3) .
Nd1 N3 2.674(4) .
Nd1 N1 2.709(4) .
Nd1 N2 2.716(4) .
N1 C3 1.331(6) .
N1 C2 1.336(6) .
N2 C5 1.334(6) .
N2 C6 1.337(6) .
N3 C8 1.331(5) .
N3 C9 1.332(5) 2_566
O1 C1 1.251(5) .
O3 C4 1.258(6) .
O5 C7 1.242(5) .
O2 C1 1.240(6) .
O4 C4 1.237(6) .
O6 C7 1.267(5) .
O6 Nd1 2.452(3) 1_455
C1 C2 1.513(6) .
C2 C3 1.395(6) 2_576
C3 C2 1.395(6) 2_576
C4 C5 1.506(7) .
C5 C6 1.389(6) 2_667
C6 C5 1.389(6) 2_667
C7 C8 1.514(5) .
C8 C9 1.389(6) .
C9 N3 1.332(5) 2_566
